data_2203682
loop_
_publ_author_name
'Song, Jian'
'Xue, Fu-Hua '
'Lou, Ke-Xia'

_publ_section_title
;
 7-Chloro-1-ethyl-6-fluoro-1,4-dihydro-4-oxoquinoline-3-carboxylic acid
;
_journal_issue 5
_journal_name_full 'Acta Crystallographica Section E'
_journal_page_first o824
_journal_page_last o825
_journal_paper_doi 10.1107/S1600536804005926
_journal_volume 60
_journal_year 2004
_chemical_formula_iupac 'C12 H9 Cl F N O3'
_chemical_formula_moiety 'C12 H9 Cl F N O3'
_chemical_formula_sum 'C12 H9 Cl F N O3'
_chemical_formula_weight 269.65
_chemical_name_systematic ?
_space_group_IT_number 2
_symmetry_cell_setting triclinic
_symmetry_space_group_name_Hall '-P 1'
_symmetry_space_group_name_H-M 'P -1'
_cell_angle_alpha 71.896(6)
_cell_angle_beta 80.025(7)
_cell_angle_gamma 85.109(7)
_cell_formula_units_Z 2
_cell_length_a 7.145(3)
_cell_length_b 8.915(4)
_cell_length_c 9.375(4)
_cell_measurement_reflns_used 792
_cell_measurement_temperature 293(2)
_cell_measurement_theta_max 26.43
_cell_measurement_theta_min 3.69
_cell_volume 558.7(4)
_computing_cell_refinement SMART
_computing_data_collection 'SMART (Bruker, 1997)'
_computing_data_reduction 'SAINT (Bruker, 1997)'
_computing_molecular_graphics 'SHELXTL (Bruker, 1997)'
_computing_publication_material SHELXTL
_computing_structure_refinement 'SHELXL97 (Sheldrick, 1997)'
_computing_structure_solution 'SHELXS97 (Sheldrick, 1997)'
_diffrn_ambient_temperature 293(2)
_diffrn_measured_fraction_theta_full 0.995
_diffrn_measured_fraction_theta_max 0.983
_diffrn_measurement_device_type 'Bruker SMART CCD area-detector'
_diffrn_measurement_method '\f and \w'
_diffrn_radiation_monochromator graphite
_diffrn_radiation_source 'fine-focus sealed tube'
_diffrn_radiation_type MoK\a
_diffrn_radiation_wavelength 0.71073
_diffrn_reflns_av_R_equivalents 0.0145
_diffrn_reflns_av_sigmaI/netI 0.0290
_diffrn_reflns_limit_h_max 8
_diffrn_reflns_limit_h_min -6
_diffrn_reflns_limit_k_max 10
_diffrn_reflns_limit_k_min -11
_diffrn_reflns_limit_l_max 11
_diffrn_reflns_limit_l_min -11
_diffrn_reflns_number 3221
_diffrn_reflns_reduction_process 'SAINT (Bruker, 1997)'
_diffrn_reflns_theta_full 25.00
_diffrn_reflns_theta_max 26.47
_diffrn_reflns_theta_min 2.31
_diffrn_standards_interval_count 0
_diffrn_standards_interval_time 0
_diffrn_standards_number 0
_exptl_absorpt_coefficient_mu 0.354
_exptl_absorpt_correction_T_max 0.906
_exptl_absorpt_correction_T_min 0.809
_exptl_absorpt_correction_type multi-scan
_exptl_absorpt_process_details '(SADABS; Bruker, 1997)'
_exptl_crystal_colour colorless
_exptl_crystal_density_diffrn 1.603
_exptl_crystal_density_method 'not measured'
_exptl_crystal_description block
_exptl_crystal_F_000 276
_exptl_crystal_size_max 0.36
_exptl_crystal_size_mid 0.34
_exptl_crystal_size_min 0.28
_refine_diff_density_max 0.189
_refine_diff_density_min -0.287
_refine_ls_extinction_method none
_refine_ls_goodness_of_fit_ref 1.055
_refine_ls_hydrogen_treatment constr
_refine_ls_matrix_type full
_refine_ls_number_parameters 165
_refine_ls_number_reflns 2273
_refine_ls_number_restraints 0
_refine_ls_restrained_S_all 1.055
_refine_ls_R_factor_all 0.0531
_refine_ls_R_factor_gt 0.0365
_refine_ls_shift/su_max 0.000
_refine_ls_shift/su_mean 0.000
_refine_ls_structure_factor_coef Fsqd
_refine_ls_weighting_details 'calc w = 1/[\s^2^(Fo^2^)+(0.0584P)^2^+0.0322P] where P = (Fo^2^+2Fc^2^)/3'
_refine_ls_weighting_scheme calc
_refine_ls_wR_factor_ref 0.1043
_reflns_number_gt 1745
_reflns_number_total 2273
_reflns_threshold_expression I>2\s(I)
_cod_data_source_file ww6161.cif
_cod_data_source_block I
_cod_depositor_comments
;
The following automatic conversions were performed:
'_symmetry_cell_setting' value 'Triclinic' changed to 'triclinic'
according to '/home/saulius/struct/CIF-dictionaries/cif_core.dic'
dictionary named 'cif_core.dic' version 2.4.1 from
2010-06-29.

'_geom_hbond_publ_flag' value 'Yes' changed to 'yes'
according to '/home/saulius/struct/CIF-dictionaries/cif_core.dic'
dictionary named 'cif_core.dic' version 2.4.1 from 2010-06-29 (2 times).

Automatic conversion script
Id: cif_fix_enum 1527 2010-12-29 10:47:43Z saulius 

The following automatic conversions were performed:

'_symmetry_cell_setting' value 'Triclinic' changed to 'triclinic'
according to /home/saulius/struct/CIF-dictionaries/cif_core.dic
dictionary named 'cif_core.dic' version 2.4.1 from
2010-06-29.

'_geom_hbond_publ_flag' value 'Yes' changed to 'yes'
according to /home/saulius/struct/CIF-dictionaries/cif_core.dic
dictionary named 'cif_core.dic' version 2.4.1 from 2010-06-29 (2
times).

Automatic conversion script
Id: cif_fix_values 1715 2011-07-08 13:25:40Z adriana 
;
_cod_database_code 2203682
_cod_database_fobs_code 2203682

loop_
_symmetry_equiv_pos_as_xyz
'x, y, z'
'-x, -y, -z'

loop_
_atom_site_label
_atom_site_fract_x
_atom_site_fract_y
_atom_site_fract_z
_atom_site_U_iso_or_equiv
_atom_site_adp_type
_atom_site_calc_flag
_atom_site_refinement_flags
_atom_site_occupancy
_atom_site_type_symbol
Cl1 0.18457(8) -0.20145(6) 0.13854(5) 0.05367(19) Uani d . 1 Cl
F1 0.12798(16) -0.38026(11) 0.45987(13) 0.0511(3) Uani d . 1 F
N1 0.3292(2) 0.23457(15) 0.34910(15) 0.0319(3) Uani d . 1 N
O1 0.2388(2) -0.05751(15) 0.78767(13) 0.0493(4) Uani d . 1 O
O2 0.3093(2) 0.17182(17) 0.87628(14) 0.0544(4) Uani d . 1 O
H2 0.2847 0.0839 0.8756 0.082 Uiso calc R 1 H
O3 0.3824(2) 0.40265(17) 0.70717(15) 0.0569(4) Uani d . 1 O
C1 0.3437(2) 0.2865(2) 0.46664(18) 0.0331(4) Uani d . 1 C
H1 0.3768 0.3907 0.4457 0.040 Uiso calc R 1 H
C2 0.3127(2) 0.19532(19) 0.61555(18) 0.0329(4) Uani d . 1 C
C3 0.2647(2) 0.0336(2) 0.65431(18) 0.0333(4) Uani d . 1 C
C4 0.2471(2) -0.02223(18) 0.52586(18) 0.0298(4) Uani d . 1 C
C5 0.2795(2) 0.07835(18) 0.37625(17) 0.0285(4) Uani d . 1 C
C6 0.2620(2) 0.02112(19) 0.25532(18) 0.0337(4) Uani d . 1 C
H6 0.2848 0.0864 0.1556 0.040 Uiso calc R 1 H
C7 0.2112(3) -0.1314(2) 0.28594(19) 0.0352(4) Uani d . 1 C
C8 0.1793(2) -0.23111(19) 0.4343(2) 0.0353(4) Uani d . 1 C
C9 0.1981(2) -0.17960(19) 0.55359(19) 0.0339(4) Uani d . 1 C
H9 0.1788 -0.2477 0.6523 0.041 Uiso calc R 1 H
C10 0.3379(3) 0.2679(2) 0.7348(2) 0.0405(4) Uani d . 1 C
C11 0.3637(3) 0.3441(2) 0.19167(18) 0.0402(4) Uani d . 1 C
H11A 0.4421 0.2897 0.1265 0.048 Uiso calc R 1 H
H11B 0.4334 0.4330 0.1911 0.048 Uiso calc R 1 H
C12 0.1821(3) 0.4049(2) 0.1277(2) 0.0509(5) Uani d . 1 C
H12A 0.1157 0.3179 0.1228 0.076 Uiso calc R 1 H
H12B 0.2120 0.4773 0.0276 0.076 Uiso calc R 1 H
H12C 0.1032 0.4580 0.1922 0.076 Uiso calc R 1 H

loop_
_atom_site_aniso_label
_atom_site_aniso_U_11
_atom_site_aniso_U_22
_atom_site_aniso_U_33
_atom_site_aniso_U_12
_atom_site_aniso_U_13
_atom_site_aniso_U_23
Cl1 0.0795(4) 0.0449(3) 0.0488(3) -0.0082(2) -0.0181(3) -0.0258(2)
F1 0.0671(8) 0.0274(5) 0.0613(7) -0.0124(5) -0.0144(6) -0.0119(5)
N1 0.0410(8) 0.0261(7) 0.0293(7) -0.0058(6) -0.0059(6) -0.0077(6)
O1 0.0715(9) 0.0454(8) 0.0285(6) -0.0131(7) -0.0054(6) -0.0062(6)
O2 0.0758(10) 0.0609(9) 0.0334(7) -0.0156(8) -0.0071(7) -0.0213(6)
O3 0.0798(10) 0.0512(9) 0.0516(8) -0.0180(8) -0.0129(7) -0.0268(7)
C1 0.0377(9) 0.0283(8) 0.0360(9) -0.0042(7) -0.0064(7) -0.0125(7)
C2 0.0338(9) 0.0362(9) 0.0337(9) -0.0019(7) -0.0065(7) -0.0169(7)
C3 0.0325(9) 0.0381(9) 0.0292(8) -0.0022(7) -0.0040(7) -0.0101(7)
C4 0.0295(8) 0.0288(9) 0.0315(8) -0.0022(7) -0.0038(7) -0.0096(7)
C5 0.0304(8) 0.0258(8) 0.0307(8) -0.0021(7) -0.0054(7) -0.0096(6)
C6 0.0417(10) 0.0299(8) 0.0294(8) -0.0015(7) -0.0062(7) -0.0086(7)
C7 0.0405(10) 0.0325(9) 0.0388(9) -0.0011(8) -0.0101(8) -0.0177(7)
C8 0.0359(9) 0.0240(8) 0.0475(10) -0.0042(7) -0.0082(8) -0.0110(7)
C9 0.0348(9) 0.0305(9) 0.0329(9) -0.0045(7) -0.0040(7) -0.0041(7)
C10 0.0426(10) 0.0483(11) 0.0375(10) -0.0051(9) -0.0077(8) -0.0209(8)
C11 0.0579(12) 0.0306(9) 0.0310(9) -0.0134(8) -0.0052(8) -0.0055(7)
C12 0.0746(15) 0.0339(10) 0.0429(10) -0.0021(10) -0.0202(10) -0.0039(8)

loop_
_atom_type_symbol
_atom_type_description
_atom_type_scat_dispersion_real
_atom_type_scat_dispersion_imag
_atom_type_scat_source
C C 0.0033 0.0016 'International Tables Vol C Tables 4.2.6.8 and 6.1.1.4'
H H 0.0000 0.0000 'International Tables Vol C Tables 4.2.6.8 and 6.1.1.4'
N N 0.0061 0.0033 'International Tables Vol C Tables 4.2.6.8 and 6.1.1.4'
O O 0.0106 0.0060 'International Tables Vol C Tables 4.2.6.8 and 6.1.1.4'
F F 0.0171 0.0103 'International Tables Vol C Tables 4.2.6.8 and 6.1.1.4'
Cl Cl 0.1484 0.1585 'International Tables Vol C Tables 4.2.6.8 and 6.1.1.4'

loop_
_geom_angle_atom_site_label_1
_geom_angle_atom_site_label_2
_geom_angle_atom_site_label_3
_geom_angle
C1 N1 C5 119.66(14)
C1 N1 C11 119.62(13)
C5 N1 C11 120.72(13)
C10 O2 H2 109.5
N1 C1 C2 123.95(15)
N1 C1 H1 118.0
C2 C1 H1 118.0
C1 C2 C3 120.44(14)
C1 C2 C10 118.20(15)
C3 C2 C10 121.32(15)
O1 C3 C2 123.82(15)
O1 C3 C4 120.74(15)
C2 C3 C4 115.43(14)
C5 C4 C9 119.71(14)
C5 C4 C3 120.97(14)
C9 C4 C3 119.32(15)
N1 C5 C4 119.53(13)
N1 C5 C6 120.85(14)
C4 C5 C6 119.62(14)
C7 C6 C5 119.34(15)
C7 C6 H6 120.3
C5 C6 H6 120.3
C6 C7 C8 120.99(15)
C6 C7 Cl1 119.66(13)
C8 C7 Cl1 119.35(13)
F1 C8 C9 119.85(16)
F1 C8 C7 119.19(15)
C9 C8 C7 120.95(15)
C8 C9 C4 119.37(15)
C8 C9 H9 120.3
C4 C9 H9 120.3
O3 C10 O2 121.38(16)
O3 C10 C2 123.64(17)
O2 C10 C2 114.97(16)
N1 C11 C12 112.84(16)
N1 C11 H11A 109.0
C12 C11 H11A 109.0
N1 C11 H11B 109.0
C12 C11 H11B 109.0
H11A C11 H11B 107.8
C11 C12 H12A 109.5
C11 C12 H12B 109.5
H12A C12 H12B 109.5
C11 C12 H12C 109.5
H12A C12 H12C 109.5
H12B C12 H12C 109.5

loop_
_geom_bond_atom_site_label_1
_geom_bond_atom_site_label_2
_geom_bond_distance
Cl1 C7 1.7271(17)
F1 C8 1.3471(19)
N1 C1 1.344(2)
N1 C5 1.4012(19)
N1 C11 1.487(2)
O1 C3 1.254(2)
O2 C10 1.328(2)
O2 H2 0.8200
O3 C10 1.207(2)
C1 C2 1.370(2)
C1 H1 0.9300
C2 C3 1.430(2)
C2 C10 1.496(2)
C3 C4 1.466(2)
C4 C5 1.402(2)
C4 C9 1.409(2)
C5 C6 1.407(2)
C6 C7 1.367(2)
C6 H6 0.9300
C7 C8 1.390(3)
C8 C9 1.364(2)
C9 H9 0.9300
C11 C12 1.511(3)
C11 H11A 0.9700
C11 H11B 0.9700
C12 H12A 0.9600
C12 H12B 0.9600
C12 H12C 0.9600

loop_
_geom_hbond_atom_site_label_D
_geom_hbond_atom_site_label_H
_geom_hbond_atom_site_label_A
_geom_hbond_site_symmetry_A
_geom_hbond_distance_DH
_geom_hbond_distance_HA
_geom_hbond_distance_DA
_geom_hbond_angle_DHA
_geom_hbond_publ_flag
O2 H2 Cl1 1_556 0.82 2.98 3.546(2) 129 yes
O2 H2 O1 . 0.82 1.79 2.550(2) 155 yes

loop_
_geom_torsion_atom_site_label_1
_geom_torsion_atom_site_label_2
_geom_torsion_atom_site_label_3
_geom_torsion_atom_site_label_4
_geom_torsion
C5 N1 C1 C2 0.0(3)
C11 N1 C1 C2 179.30(16)
N1 C1 C2 C3 1.1(3)
N1 C1 C2 C10 178.80(15)
C1 C2 C3 O1 178.30(17)
C10 C2 C3 O1 0.7(3)
C1 C2 C3 C4 -1.6(2)
C10 C2 C3 C4 -179.22(15)
O1 C3 C4 C5 -178.79(16)
C2 C3 C4 C5 1.1(2)
O1 C3 C4 C9 0.8(2)
C2 C3 C4 C9 -179.33(14)
C1 N1 C5 C4 -0.5(2)
C11 N1 C5 C4 -179.79(15)
C1 N1 C5 C6 179.59(15)
C11 N1 C5 C6 0.3(2)
C9 C4 C5 N1 -179.65(14)
C3 C4 C5 N1 -0.1(2)
C9 C4 C5 C6 0.2(2)
C3 C4 C5 C6 179.80(15)
N1 C5 C6 C7 -179.29(15)
C4 C5 C6 C7 0.8(2)
C5 C6 C7 C8 -0.9(3)
C5 C6 C7 Cl1 178.63(13)
C6 C7 C8 F1 179.45(15)
Cl1 C7 C8 F1 -0.1(2)
C6 C7 C8 C9 -0.1(3)
Cl1 C7 C8 C9 -179.67(14)
F1 C8 C9 C4 -178.37(14)
C7 C8 C9 C4 1.2(3)
C5 C4 C9 C8 -1.2(2)
C3 C4 C9 C8 179.17(16)
C1 C2 C10 O3 0.6(3)
C3 C2 C10 O3 178.31(18)
C1 C2 C10 O2 -178.69(16)
C3 C2 C10 O2 -1.0(2)
C1 N1 C11 C12 -102.82(18)
C5 N1 C11 C12 76.4(2)

loop_
_cod_related_entry_id
_cod_related_entry_database
_cod_related_entry_code
1 ChemSpider 423740
